data_4306866
loop_
_publ_author_name
'Javier Vela'
'Jordi Cirera'
'Jeremy M. Smith'
'Rene J. Lachicotte'
'Christine J. Flaschenriem'
'Santiago Alvarez'
'Patrick L. Holland'

_publ_section_title
;
Quantitative Geometric Descriptions of the Belt Iron Atoms of the
Iron-Molybdenum Cofactor of Nitrogenase and Synthetic Iron(II) Model
Complexes
;
_journal_name_full 'Inorganic Chemistry'
_journal_page_first 60
_journal_page_last 71
_journal_paper_doi 10.1021/ic0609148
_journal_volume 46
_journal_year 2007
_chemical_formula_moiety '(C39.50 H54 Cl Fe N3), 0.25(C6)'
_chemical_formula_sum 'C39.5 H54 Cl Fe N3'
_chemical_formula_weight 662.16
_chemical_name_common HOLJS104
_chemical_name_systematic
; 
 ? 
;
_space_group_IT_number 2
_symmetry_cell_setting triclinic
_symmetry_space_group_name_Hall '-P 1'
_symmetry_space_group_name_H-M 'P -1'
_atom_sites_solution_hydrogens geom
_atom_sites_solution_primary direct
_atom_sites_solution_secondary difmap
_audit_creation_method SHELXL-97
_cell_angle_alpha 88.453(2)
_cell_angle_beta 76.926(2)
_cell_angle_gamma 89.798(2)
_cell_formula_units_Z 4
_cell_length_a 12.7967(17)
_cell_length_b 17.485(2)
_cell_length_c 17.643(2)
_cell_measurement_reflns_used 5166
_cell_measurement_temperature 193(2)
_cell_measurement_theta_max 28.127
_cell_measurement_theta_min 2.222
_cell_volume 3843.9(8)
_computing_cell_refinement 'Bruker SMART'
_computing_data_collection 'Bruker SMART'
_computing_data_reduction 'Bruker SAINT'
_computing_molecular_graphics 'Bruker SHELXTL'
_computing_publication_material 'Bruker SHELXTL'
_computing_structure_refinement 'SHELXL-97 (Sheldrick, 1997)'
_computing_structure_solution 'SHELXS-97 (Sheldrick, 1990)'
_diffrn_ambient_temperature 293(2)
_diffrn_measured_fraction_theta_full 0.941
_diffrn_measured_fraction_theta_max 0.935
_diffrn_measurement_device_type 'CCD area detector'
_diffrn_measurement_method 'omega scans'
_diffrn_radiation_monochromator graphite
_diffrn_radiation_source 'fine-focus sealed tube'
_diffrn_radiation_type MoK\a
_diffrn_radiation_wavelength 0.71073
_diffrn_reflns_av_R_equivalents 0.0458
_diffrn_reflns_av_sigmaI/netI 0.1056
_diffrn_reflns_limit_h_max 17
_diffrn_reflns_limit_h_min -17
_diffrn_reflns_limit_k_max 23
_diffrn_reflns_limit_k_min -23
_diffrn_reflns_limit_l_max 23
_diffrn_reflns_limit_l_min -23
_diffrn_reflns_number 34674
_diffrn_reflns_theta_full 28.30
_diffrn_reflns_theta_max 28.37
_diffrn_reflns_theta_min 1.63
_exptl_absorpt_coefficient_mu 0.491
_exptl_absorpt_correction_T_max 0.952
_exptl_absorpt_correction_T_min 0.943
_exptl_absorpt_correction_type empirical
_exptl_absorpt_process_details SADABS
_exptl_crystal_colour Yellow
_exptl_crystal_density_diffrn 1.144
_exptl_crystal_density_method 'not measured'
_exptl_crystal_description Needle
_exptl_crystal_F_000 1420
_exptl_crystal_size_max 0.40
_exptl_crystal_size_mid 0.10
_exptl_crystal_size_min 0.10
_refine_diff_density_max 0.579
_refine_diff_density_min -0.345
_refine_diff_density_rms 0.055
_refine_ls_extinction_method none
_refine_ls_goodness_of_fit_ref 0.964
_refine_ls_hydrogen_treatment constr
_refine_ls_matrix_type full
_refine_ls_number_parameters 813
_refine_ls_number_reflns 17992
_refine_ls_number_restraints 0
_refine_ls_restrained_S_all 0.964
_refine_ls_R_factor_all 0.1427
_refine_ls_R_factor_gt 0.0579
_refine_ls_shift/su_max 0.001
_refine_ls_shift/su_mean 0.000
_refine_ls_structure_factor_coef Fsqd
_refine_ls_weighting_details 'calc w=1/[\s^2^(Fo^2^)+(0.0695P)^2^+0.0000P] where P=(Fo^2^+2Fc^2^)/3'
_refine_ls_weighting_scheme calc
_refine_ls_wR_factor_gt 0.1253
_refine_ls_wR_factor_ref 0.1523
_reflns_number_gt 8900
_reflns_number_total 17992
_reflns_threshold_expression >2sigma(I)
_cod_data_source_file ic0609148si20060525_034035_3.cif
_cod_data_source_block 3
_cod_depositor_comments
;
The following automatic conversions were performed:
'_symmetry_cell_setting' value 'Triclinic' changed to 'triclinic'
according to '/home/saulius/struct/CIF-dictionaries/cif_core.dic'
dictionary named 'cif_core.dic' version 2.4.1 from 2010-06-29.

Automatic conversion script
Id: cif_fix_enum 1527 2010-12-29 10:47:43Z saulius 
;
_cod_original_cell_volume 3843.9(9)
_cod_original_formula_sum 'C39.50 H54 Cl Fe N3'
_cod_database_code 4306866

loop_
_symmetry_equiv_pos_as_xyz
'x, y, z'
'-x, -y, -z'

loop_
_atom_site_label
_atom_site_type_symbol
_atom_site_fract_x
_atom_site_fract_y
_atom_site_fract_z
_atom_site_U_iso_or_equiv
_atom_site_adp_type
_atom_site_occupancy
_atom_site_symmetry_multiplicity
_atom_site_calc_flag
_atom_site_refinement_flags
_atom_site_disorder_assembly
_atom_site_disorder_group
Fe2 Fe 0.72176(3) 0.44219(2) 0.75711(2) 0.03369(13) Uani 1 1 d . . .
Fe1 Fe 0.92750(4) 0.95298(3) 0.79049(2) 0.04054(14) Uani 1 1 d . . .
Cl2 Cl 0.67802(7) 0.32712(5) 0.81369(5) 0.0546(2) Uani 1 1 d . . .
Cl1 Cl 0.92208(9) 0.84733(5) 0.86574(6) 0.0698(3) Uani 1 1 d . . .
N22 N 0.87515(18) 0.46568(13) 0.70554(13) 0.0312(6) Uani 1 1 d . . .
N21 N 1.04606(19) 0.98625(13) 0.70121(13) 0.0342(6) Uani 1 1 d . . .
N18 N 0.68622(19) 0.51606(14) 0.85181(14) 0.0372(6) Uani 1 1 d . . .
N14 N 0.9081(2) 1.04258(15) 0.87018(14) 0.0405(6) Uani 1 1 d . . .
N11 N 0.8129(2) 0.97179(15) 0.73085(14) 0.0427(7) Uani 1 1 d . . .
N12 N 0.66241(19) 0.49149(14) 0.67201(13) 0.0351(6) Uani 1 1 d . . .
C35 C 0.8306(3) 0.55004(17) 0.60818(17) 0.0400(8) Uani 1 1 d . . .
H35 H 0.8592 0.5887 0.5723 0.048 Uiso 1 1 calc R . .
C67 C 0.9792(2) 0.34876(17) 0.70550(17) 0.0386(8) Uani 1 1 d . . .
C17 C 0.9551(2) 0.42231(16) 0.73349(16) 0.0328(7) Uani 1 1 d . . .
C45 C 0.9036(2) 0.51489(16) 0.64558(16) 0.0350(7) Uani 1 1 d . . .
C31 C 0.9278(2) 1.04088(16) 0.62564(17) 0.0359(7) Uani 1 1 d . . .
H31 H 0.9266 1.0749 0.5844 0.043 Uiso 1 1 calc R . .
C25 C 0.7202(3) 0.53626(18) 0.61619(17) 0.0416(8) Uani 1 1 d . . .
C13 C 1.1543(3) 0.96293(18) 0.70365(18) 0.0402(8) Uani 1 1 d . . .
C14 C 0.8964(2) 1.11413(18) 0.84365(17) 0.0394(8) Uani 1 1 d . . .
H14 H 0.9059 1.1223 0.7902 0.047 Uiso 1 1 calc R . .
C27 C 1.0023(2) 0.45096(18) 0.79142(18) 0.0395(8) Uani 1 1 d . . .
C58 C 0.6485(2) 0.49519(19) 0.92613(17) 0.0416(8) Uani 1 1 d . . .
H58 H 0.6291 0.4443 0.9378 0.050 Uiso 1 1 calc R . .
C28 C 0.7009(2) 0.64351(18) 0.89463(18) 0.0411(8) Uani 1 1 d . . .
H28 H 0.7193 0.6943 0.8811 0.049 Uiso 1 1 calc R . .
C18 C 0.7105(2) 0.59021(18) 0.83771(17) 0.0394(8) Uani 1 1 d . . .
H18 H 0.7353 0.6067 0.7862 0.047 Uiso 1 1 calc R . .
C55 C 1.0213(2) 0.53321(19) 0.61283(18) 0.0473(8) Uani 1 1 d . . .
H55A H 1.0647 0.4993 0.6364 0.071 Uiso 1 1 calc R . .
H55B H 1.0354 0.5851 0.6239 0.071 Uiso 1 1 calc R . .
H55C H 1.0381 0.5268 0.5575 0.071 Uiso 1 1 calc R . .
C51 C 1.1237(3) 1.05639(19) 0.57775(18) 0.0501(9) Uani 1 1 d . . .
H51A H 1.1426 1.1062 0.5919 0.075 Uiso 1 1 calc R . .
H51B H 1.1045 1.0599 0.5282 0.075 Uiso 1 1 calc R . .
H51C H 1.1838 1.0226 0.5744 0.075 Uiso 1 1 calc R . .
C34 C 0.8568(2) 1.16635(19) 0.97135(18) 0.0402(8) Uani 1 1 d . . .
C107 C 0.9330(3) 0.31780(18) 0.64004(19) 0.0500(9) Uani 1 1 d . . .
H107 H 0.8745 0.3517 0.6331 0.060 Uiso 1 1 calc R . .
C16 C 0.5528(3) 0.47206(18) 0.66952(17) 0.0413(8) Uani 1 1 d . . .
C26 C 0.4685(3) 0.5210(2) 0.70056(19) 0.0457(8) Uani 1 1 d . . .
C44 C 0.8727(3) 1.0935(2) 0.99832(19) 0.0500(9) Uani 1 1 d . . .
H44 H 0.8673 1.0844 1.0513 0.060 Uiso 1 1 calc R . .
C24 C 0.8713(2) 1.17582(18) 0.89069(17) 0.0407(8) Uani 1 1 d . . .
H24 H 0.8640 1.2240 0.8689 0.049 Uiso 1 1 calc R . .
C21 C 0.8279(2) 1.01278(17) 0.66502(17) 0.0381(7) Uani 1 1 d . . .
C63 C 1.1865(3) 0.88827(19) 0.68126(18) 0.0480(9) Uani 1 1 d . . .
C41 C 1.0292(2) 1.02550(16) 0.63894(16) 0.0355(7) Uani 1 1 d . . .
C37 C 1.0740(3) 0.4043(2) 0.8193(2) 0.0539(9) Uani 1 1 d . . .
H37 H 1.1066 0.4226 0.8573 0.065 Uiso 1 1 calc R . .
C68 C 0.6576(3) 0.6792(2) 1.03712(19) 0.0493(9) Uani 1 1 d . . .
C72 C 0.6358(3) 1.0476(4) 0.8400(3) 0.110(2) Uani 1 1 d . . .
H72 H 0.7061 1.0683 0.8137 0.132 Uiso 1 1 calc R . .
C57 C 1.0512(3) 0.30470(19) 0.7355(2) 0.0496(9) Uani 1 1 d . . .
H57 H 1.0681 0.2559 0.7167 0.059 Uiso 1 1 calc R . .
C33 C 1.3256(3) 0.9854(2) 0.7329(2) 0.0663(11) Uani 1 1 d . . .
H33 H 1.3725 1.0172 0.7507 0.080 Uiso 1 1 calc R . .
C76 C 0.4839(3) 0.59640(19) 0.73666(19) 0.0490(9) Uani 1 1 d . . .
H76 H 0.5612 0.6068 0.7263 0.059 Uiso 1 1 calc R . .
C64 C 0.8242(3) 1.2347(2) 1.02426(19) 0.0510(9) Uani 1 1 d . . .
C48 C 0.6367(2) 0.5450(2) 0.98680(18) 0.0439(8) Uani 1 1 d . . .
H48 H 0.6102 0.5270 1.0376 0.053 Uiso 1 1 calc R . .
C23 C 1.2234(3) 1.0117(2) 0.7310(2) 0.0491(9) Uani 1 1 d . . .
C54 C 0.8965(3) 1.0340(2) 0.94770(18) 0.0510(9) Uani 1 1 d . . .
H54 H 0.9051 0.9854 0.9681 0.061 Uiso 1 1 calc R . .
C62 C 0.7065(3) 0.8563(2) 0.7360(3) 0.0689(12) Uani 1 1 d . . .
C103 C 1.1119(3) 0.83427(18) 0.6533(2) 0.0553(10) Uani 1 1 d . . .
H103 H 1.0384 0.8480 0.6793 0.066 Uiso 1 1 calc R . .
C11 C 0.7338(3) 1.0311(2) 0.6286(2) 0.0562(10) Uani 1 1 d . . .
H11A H 0.6771 0.9949 0.6476 0.084 Uiso 1 1 calc R . .
H11B H 0.7563 1.0282 0.5730 0.084 Uiso 1 1 calc R . .
H11C H 0.7086 1.0818 0.6420 0.084 Uiso 1 1 calc R . .
C73 C 1.1913(3) 1.0918(2) 0.7586(2) 0.0560(10) Uani 1 1 d . . .
H73 H 1.1222 1.1035 0.7460 0.067 Uiso 1 1 calc R . .
C38 C 0.6637(2) 0.62167(19) 0.97298(18) 0.0403(8) Uani 1 1 d . . .
C47 C 1.0984(3) 0.3314(2) 0.7923(2) 0.0586(10) Uani 1 1 d . . .
H47 H 1.1459 0.3009 0.8123 0.070 Uiso 1 1 calc R . .
C77 C 0.9794(3) 0.5296(2) 0.82386(19) 0.0481(9) Uani 1 1 d . . .
H77 H 0.9266 0.5539 0.7986 0.058 Uiso 1 1 calc R . .
C53 C 1.2899(3) 0.8661(2) 0.6840(2) 0.0652(11) Uani 1 1 d . . .
H53 H 1.3132 0.8174 0.6681 0.078 Uiso 1 1 calc R . .
C15 C 0.6688(3) 0.5747(2) 0.5556(2) 0.0651(11) Uani 1 1 d . . .
H15A H 0.6213 0.5393 0.5396 0.098 Uiso 1 1 calc R . .
H15B H 0.7236 0.5906 0.5113 0.098 Uiso 1 1 calc R . .
H15C H 0.6289 0.6186 0.5775 0.098 Uiso 1 1 calc R . .
C98 C 0.6222(3) 0.6421(2) 1.1187(2) 0.0712(12) Uani 1 1 d . . .
H98A H 0.5505 0.6226 1.1258 0.107 Uiso 1 1 calc R . .
H98B H 0.6240 0.6796 1.1572 0.107 Uiso 1 1 calc R . .
H98C H 0.6699 0.6009 1.1243 0.107 Uiso 1 1 calc R . .
C12 C 0.7145(3) 0.9311(2) 0.7601(2) 0.0571(10) Uani 1 1 d . . .
C86 C 0.4311(3) 0.6629(2) 0.7005(3) 0.0790(13) Uani 1 1 d . . .
H86A H 0.4560 0.6633 0.6449 0.118 Uiso 1 1 calc R . .
H86B H 0.4497 0.7104 0.7201 0.118 Uiso 1 1 calc R . .
H86C H 0.3546 0.6565 0.7138 0.118 Uiso 1 1 calc R . .
C056 C 0.5339(3) 0.4015(2) 0.6387(2) 0.0556(10) Uani 1 1 d . . .
C117 C 1.0169(4) 0.3187(3) 0.5645(2) 0.1076(19) Uani 1 1 d . . .
H11D H 1.0720 0.2823 0.5683 0.161 Uiso 1 1 calc R . .
H11E H 1.0479 0.3689 0.5545 0.161 Uiso 1 1 calc R . .
H11F H 0.9843 0.3054 0.5227 0.161 Uiso 1 1 calc R . .
C94 C 0.7212(4) 1.2686(3) 1.0089(2) 0.1008(18) Uani 1 1 d . . .
H94A H 0.6990 1.3106 1.0427 0.151 Uiso 1 1 calc R . .
H94B H 0.6661 1.2301 1.0185 0.151 Uiso 1 1 calc R . .
H94C H 0.7334 1.2865 0.9557 0.151 Uiso 1 1 calc R . .
C127 C 0.8881(3) 0.23792(19) 0.6565(2) 0.0655(11) Uani 1 1 d . . .
H12A H 0.9453 0.2027 0.6580 0.098 Uiso 1 1 calc R . .
H12B H 0.8530 0.2240 0.6162 0.098 Uiso 1 1 calc R . .
H12C H 0.8373 0.2362 0.7057 0.098 Uiso 1 1 calc R . .
C43 C 1.3584(3) 0.9137(3) 0.7093(2) 0.0735(12) Uani 1 1 d . . .
H43 H 1.4273 0.8974 0.7105 0.088 Uiso 1 1 calc R . .
C36 C 0.3652(3) 0.4973(2) 0.6991(2) 0.0621(10) Uani 1 1 d . . .
H36 H 0.3076 0.5288 0.7196 0.074 Uiso 1 1 calc R . .
C22 C 0.6322(3) 0.9646(3) 0.8163(2) 0.0759(14) Uani 1 1 d . . .
C87 C 1.0800(3) 0.5809(2) 0.8076(2) 0.0706(12) Uani 1 1 d . . .
H87A H 1.1301 0.5613 0.8363 0.106 Uiso 1 1 calc R . .
H87B H 1.0601 0.6320 0.8233 0.106 Uiso 1 1 calc R . .
H87C H 1.1127 0.5814 0.7529 0.106 Uiso 1 1 calc R . .
C42 C 0.5376(4) 0.8446(4) 0.8271(3) 0.105(2) Uani 1 1 d . . .
H42 H 0.4792 0.8146 0.8515 0.126 Uiso 1 1 calc R . .
C46 C 0.3458(3) 0.4291(3) 0.6684(2) 0.0706(12) Uani 1 1 d . . .
H46 H 0.2761 0.4149 0.6678 0.085 Uiso 1 1 calc R . .
C116 C 0.6011(5) 0.2646(3) 0.6277(4) 0.124(2) Uani 1 1 d . . .
H11G H 0.5448 0.2466 0.6049 0.185 Uiso 1 1 calc R . .
H11H H 0.5788 0.2600 0.6834 0.185 Uiso 1 1 calc R . .
H11I H 0.6644 0.2346 0.6101 0.185 Uiso 1 1 calc R . .
C74 C 0.8025(3) 1.2112(2) 1.1104(2) 0.0732(12) Uani 1 1 d . . .
H74A H 0.8670 1.1913 1.1224 0.110 Uiso 1 1 calc R . .
H74B H 0.7476 1.1726 1.1215 0.110 Uiso 1 1 calc R . .
H74C H 0.7792 1.2550 1.1414 0.110 Uiso 1 1 calc R . .
C78 C 0.5778(4) 0.7412(3) 1.0268(2) 0.0942(16) Uani 1 1 d . . .
H78A H 0.6030 0.7675 0.9777 0.141 Uiso 1 1 calc R . .
H78B H 0.5708 0.7769 1.0681 0.141 Uiso 1 1 calc R . .
H78C H 0.5094 0.7182 1.0282 0.141 Uiso 1 1 calc R . .
C102 C 0.7912(4) 0.8216(2) 0.6715(3) 0.0882(15) Uani 1 1 d . . .
H102 H 0.8527 0.8566 0.6596 0.106 Uiso 1 1 calc R . .
C84 C 0.9147(4) 1.2923(3) 1.0083(3) 0.1082(19) Uani 1 1 d . . .
H84A H 0.9252 1.3118 0.9557 0.162 Uiso 1 1 calc R . .
H84B H 0.9794 1.2680 1.0154 0.162 Uiso 1 1 calc R . .
H84C H 0.8971 1.3336 1.0436 0.162 Uiso 1 1 calc R . .
C97 C 0.9316(3) 0.5256(2) 0.9110(2) 0.0698(12) Uani 1 1 d . . .
H97A H 0.8688 0.4937 0.9214 0.105 Uiso 1 1 calc R . .
H97B H 0.9123 0.5761 0.9292 0.105 Uiso 1 1 calc R . .
H97C H 0.9834 0.5045 0.9374 0.105 Uiso 1 1 calc R . .
C106 C 0.6251(4) 0.3479(2) 0.6038(3) 0.0790(13) Uani 1 1 d . . .
H106 H 0.6874 0.3627 0.6238 0.095 Uiso 1 1 calc R . .
C32 C 0.5428(4) 0.9198(4) 0.8490(3) 0.105(2) Uani 1 1 d . . .
H32 H 0.4864 0.9404 0.8855 0.125 Uiso 1 1 calc R . .
C93 C 1.2729(3) 1.1524(2) 0.7169(3) 0.0840(14) Uani 1 1 d . . .
H93A H 1.3417 1.1420 0.7280 0.126 Uiso 1 1 calc R . .
H93B H 1.2493 1.2023 0.7349 0.126 Uiso 1 1 calc R . .
H93C H 1.2786 1.1508 0.6618 0.126 Uiso 1 1 calc R . .
C88 C 0.7690(3) 0.7141(2) 1.0301(2) 0.0672(11) Uani 1 1 d . . .
H88A H 0.8196 0.6740 1.0327 0.101 Uiso 1 1 calc R . .
H88B H 0.7670 0.7485 1.0718 0.101 Uiso 1 1 calc R . .
H88C H 0.7903 0.7416 0.9812 0.101 Uiso 1 1 calc R . .
C96 C 0.4415(3) 0.5929(2) 0.8244(2) 0.0669(11) Uani 1 1 d . . .
H96A H 0.3652 0.5857 0.8361 0.100 Uiso 1 1 calc R . .
H96B H 0.4582 0.6399 0.8461 0.100 Uiso 1 1 calc R . .
H96C H 0.4744 0.5510 0.8464 0.100 Uiso 1 1 calc R . .
C82 C 0.5499(4) 1.0976(3) 0.8132(4) 0.138(3) Uani 1 1 d . . .
H82A H 0.4799 1.0825 0.8422 0.207 Uiso 1 1 calc R . .
H82B H 0.5547 1.0907 0.7587 0.207 Uiso 1 1 calc R . .
H82C H 0.5621 1.1504 0.8220 0.207 Uiso 1 1 calc R . .
C83 C 1.1763(3) 1.0952(2) 0.8468(2) 0.0746(13) Uani 1 1 d . . .
H83A H 1.1241 1.0577 0.8716 0.112 Uiso 1 1 calc R . .
H83B H 1.1518 1.1453 0.8636 0.112 Uiso 1 1 calc R . .
H83C H 1.2434 1.0848 0.8607 0.112 Uiso 1 1 calc R . .
C123 C 1.1207(4) 0.8435(2) 0.5660(2) 0.0799(13) Uani 1 1 d . . .
H12D H 1.1021 0.8949 0.5538 0.120 Uiso 1 1 calc R . .
H12E H 1.0726 0.8083 0.5504 0.120 Uiso 1 1 calc R . .
H12F H 1.1929 0.8330 0.5387 0.120 Uiso 1 1 calc R . .
C112 C 0.7485(6) 0.8144(3) 0.5963(3) 0.146(3) Uani 1 1 d . . .
H11J H 0.6876 0.7807 0.6064 0.220 Uiso 1 1 calc R . .
H11K H 0.8039 0.7941 0.5558 0.220 Uiso 1 1 calc R . .
H11L H 0.7277 0.8639 0.5802 0.220 Uiso 1 1 calc R . .
C56 C 0.4296(4) 0.3821(2) 0.6387(2) 0.0716(12) Uani 1 1 d . . .
H56 H 0.4159 0.3358 0.6180 0.086 Uiso 1 1 calc R . .
C122 C 0.8312(5) 0.7442(2) 0.6943(3) 0.118(2) Uani 1 1 d . . .
H12G H 0.8680 0.7504 0.7355 0.177 Uiso 1 1 calc R . .
H12H H 0.8796 0.7232 0.6501 0.177 Uiso 1 1 calc R . .
H12I H 0.7714 0.7101 0.7117 0.177 Uiso 1 1 calc R . .
C113 C 1.1283(4) 0.7499(2) 0.6748(3) 0.0974(17) Uani 1 1 d . . .
H11M H 1.1977 0.7333 0.6469 0.146 Uiso 1 1 calc R . .
H11N H 1.0738 0.7191 0.6612 0.146 Uiso 1 1 calc R . .
H11O H 1.1239 0.7447 0.7298 0.146 Uiso 1 1 calc R . .
C52 C 0.6155(4) 0.8136(3) 0.7710(3) 0.0949(17) Uani 1 1 d . . .
H52 H 0.6082 0.7638 0.7559 0.114 Uiso 1 1 calc R . .
C92 C 0.6264(4) 1.0543(5) 0.9270(3) 0.205(4) Uani 1 1 d . . .
H92A H 0.5525 1.0494 0.9538 0.307 Uiso 1 1 calc R . .
H92B H 0.6532 1.1033 0.9372 0.307 Uiso 1 1 calc R . .
H92C H 0.6676 1.0146 0.9448 0.307 Uiso 1 1 calc R . .
C126 C 0.6561(5) 0.3585(4) 0.5165(3) 0.148(3) Uani 1 1 d . . .
H12J H 0.5959 0.3464 0.4949 0.222 Uiso 1 1 calc R . .
H12K H 0.7148 0.3253 0.4957 0.222 Uiso 1 1 calc R . .
H12L H 0.6772 0.4107 0.5033 0.222 Uiso 1 1 calc R . .
C1S C 0.5311(4) 0.9690(3) 0.5084(3) 0.0814(13) Uiso 1 1 d . . .
C2S C 0.4838(6) 0.9063(4) 0.4819(4) 0.143(2) Uiso 1 1 d . . .
C3S C 0.5382(10) 0.8433(8) 0.5113(7) 0.303(6) Uiso 1 1 d . . .

loop_
_atom_site_aniso_label
_atom_site_aniso_U_11
_atom_site_aniso_U_22
_atom_site_aniso_U_33
_atom_site_aniso_U_23
_atom_site_aniso_U_13
_atom_site_aniso_U_12
Fe2 0.0396(3) 0.0326(3) 0.0282(2) 0.00296(18) -0.00659(19) -0.0004(2)
Fe1 0.0523(3) 0.0382(3) 0.0306(3) 0.0040(2) -0.0089(2) -0.0018(2)
Cl2 0.0654(6) 0.0406(5) 0.0532(5) 0.0109(4) -0.0049(4) -0.0070(4)
Cl1 0.0924(8) 0.0536(6) 0.0601(6) 0.0219(5) -0.0131(5) 0.0023(5)
N22 0.0385(14) 0.0278(13) 0.0272(13) -0.0009(10) -0.0069(11) 0.0014(11)
N21 0.0429(15) 0.0263(13) 0.0328(14) -0.0018(11) -0.0074(12) 0.0044(11)
N18 0.0375(15) 0.0416(16) 0.0314(14) 0.0005(12) -0.0056(12) -0.0035(12)
N14 0.0468(16) 0.0472(17) 0.0291(14) 0.0022(12) -0.0124(12) -0.0022(13)
N11 0.0441(17) 0.0516(17) 0.0316(15) -0.0007(13) -0.0070(12) -0.0099(13)
N12 0.0425(16) 0.0347(14) 0.0278(13) -0.0009(11) -0.0075(12) 0.0059(12)
C35 0.054(2) 0.0283(17) 0.0344(18) 0.0086(14) -0.0042(16) 0.0030(15)
C67 0.0456(19) 0.0318(18) 0.0348(17) 0.0051(14) -0.0023(15) 0.0012(15)
C17 0.0337(17) 0.0308(17) 0.0317(16) 0.0026(13) -0.0034(13) 0.0010(13)
C45 0.0443(19) 0.0286(17) 0.0302(16) -0.0025(13) -0.0042(14) 0.0015(14)
C31 0.046(2) 0.0274(16) 0.0333(17) 0.0026(13) -0.0073(15) 0.0054(14)
C25 0.054(2) 0.042(2) 0.0286(17) 0.0003(15) -0.0100(15) 0.0121(16)
C13 0.047(2) 0.0352(19) 0.0374(18) 0.0009(14) -0.0085(15) 0.0101(15)
C14 0.0391(19) 0.051(2) 0.0277(17) 0.0030(15) -0.0065(14) -0.0010(16)
C27 0.0355(18) 0.043(2) 0.0390(18) -0.0021(15) -0.0072(15) 0.0023(15)
C58 0.0436(19) 0.046(2) 0.0321(18) 0.0042(15) -0.0023(15) -0.0088(15)
C28 0.0403(19) 0.0415(19) 0.0410(19) -0.0028(15) -0.0082(15) 0.0016(15)
C18 0.046(2) 0.043(2) 0.0282(17) 0.0002(15) -0.0073(14) 0.0033(16)
C55 0.048(2) 0.047(2) 0.0423(19) 0.0062(16) -0.0003(16) -0.0034(16)
C51 0.050(2) 0.051(2) 0.044(2) 0.0089(17) -0.0016(17) 0.0005(17)
C34 0.0327(18) 0.053(2) 0.0376(18) -0.0064(16) -0.0135(15) 0.0011(15)
C107 0.077(3) 0.0307(19) 0.046(2) -0.0039(15) -0.0203(19) 0.0112(17)
C16 0.048(2) 0.045(2) 0.0353(18) 0.0017(15) -0.0170(16) 0.0016(16)
C26 0.042(2) 0.054(2) 0.042(2) 0.0040(16) -0.0116(16) 0.0033(17)
C44 0.064(2) 0.057(2) 0.0324(18) -0.0007(17) -0.0176(17) 0.0057(18)
C24 0.0435(19) 0.0412(19) 0.0353(18) 0.0011(15) -0.0045(15) 0.0022(15)
C21 0.043(2) 0.0376(18) 0.0360(18) -0.0076(15) -0.0136(15) 0.0040(15)
C63 0.063(2) 0.043(2) 0.0386(19) -0.0033(16) -0.0134(17) 0.0185(18)
C41 0.048(2) 0.0267(16) 0.0300(16) -0.0024(13) -0.0055(14) 0.0037(14)
C37 0.052(2) 0.062(3) 0.053(2) -0.0021(19) -0.0240(18) 0.0055(19)
C68 0.048(2) 0.059(2) 0.041(2) -0.0161(17) -0.0086(16) 0.0105(18)
C72 0.044(3) 0.195(6) 0.087(4) -0.083(4) 0.006(2) -0.034(3)
C57 0.055(2) 0.037(2) 0.056(2) 0.0011(17) -0.0112(19) 0.0097(17)
C33 0.054(2) 0.072(3) 0.079(3) -0.019(2) -0.028(2) 0.018(2)
C76 0.043(2) 0.053(2) 0.052(2) -0.0042(17) -0.0124(17) 0.0148(17)
C64 0.057(2) 0.059(2) 0.038(2) -0.0130(17) -0.0116(17) 0.0105(19)
C48 0.0396(19) 0.062(2) 0.0275(17) 0.0001(16) -0.0012(14) -0.0074(17)
C23 0.044(2) 0.049(2) 0.054(2) -0.0099(17) -0.0107(17) 0.0129(17)
C54 0.071(3) 0.050(2) 0.0363(19) 0.0012(16) -0.0217(18) 0.0038(18)
C62 0.072(3) 0.068(3) 0.073(3) 0.032(2) -0.032(2) -0.032(2)
C103 0.087(3) 0.0333(19) 0.048(2) -0.0059(16) -0.018(2) 0.0153(19)
C11 0.055(2) 0.068(3) 0.050(2) -0.0038(19) -0.0221(18) 0.0018(19)
C73 0.043(2) 0.049(2) 0.080(3) -0.019(2) -0.020(2) 0.0053(17)
C38 0.0264(17) 0.055(2) 0.0381(18) -0.0074(16) -0.0043(14) 0.0028(15)
C47 0.057(2) 0.054(2) 0.069(3) 0.008(2) -0.023(2) 0.0127(19)
C77 0.046(2) 0.058(2) 0.046(2) -0.0150(17) -0.0203(17) 0.0097(17)
C53 0.088(3) 0.051(2) 0.061(3) -0.010(2) -0.024(2) 0.033(2)
C15 0.067(3) 0.082(3) 0.044(2) 0.022(2) -0.0088(19) 0.017(2)
C98 0.073(3) 0.096(3) 0.042(2) -0.023(2) -0.004(2) 0.000(2)
C12 0.053(2) 0.083(3) 0.038(2) 0.0084(19) -0.0180(18) -0.027(2)
C86 0.080(3) 0.065(3) 0.101(3) 0.000(2) -0.042(3) 0.025(2)
C056 0.062(3) 0.057(2) 0.054(2) -0.0135(19) -0.0240(19) 0.003(2)
C117 0.174(5) 0.096(4) 0.042(3) -0.006(2) 0.001(3) -0.059(4)
C94 0.111(4) 0.140(5) 0.059(3) -0.037(3) -0.030(3) 0.082(3)
C127 0.089(3) 0.047(2) 0.061(2) -0.0105(19) -0.016(2) -0.008(2)
C43 0.068(3) 0.083(3) 0.077(3) -0.013(2) -0.030(2) 0.040(3)
C36 0.047(2) 0.077(3) 0.062(3) -0.004(2) -0.0094(19) 0.005(2)
C22 0.043(2) 0.140(4) 0.046(2) -0.008(3) -0.0100(19) -0.033(3)
C87 0.074(3) 0.059(3) 0.083(3) -0.024(2) -0.025(2) -0.002(2)
C42 0.057(3) 0.159(6) 0.104(4) 0.077(4) -0.036(3) -0.051(4)
C46 0.053(3) 0.087(3) 0.077(3) 0.001(3) -0.025(2) -0.012(2)
C116 0.150(5) 0.064(3) 0.184(6) -0.040(4) -0.090(5) 0.026(3)
C74 0.089(3) 0.094(3) 0.041(2) -0.022(2) -0.022(2) 0.023(3)
C78 0.113(4) 0.102(4) 0.074(3) -0.037(3) -0.031(3) 0.059(3)
C102 0.122(4) 0.037(2) 0.098(4) 0.003(2) -0.010(3) -0.029(2)
C84 0.139(5) 0.085(4) 0.084(3) -0.040(3) 0.013(3) -0.042(3)
C97 0.060(3) 0.100(3) 0.055(2) -0.028(2) -0.021(2) 0.025(2)
C106 0.083(3) 0.068(3) 0.099(4) -0.041(3) -0.042(3) 0.013(2)
C32 0.058(3) 0.191(6) 0.065(3) 0.016(4) -0.017(2) -0.042(4)
C93 0.052(3) 0.059(3) 0.136(4) -0.016(3) -0.010(3) 0.000(2)
C88 0.071(3) 0.075(3) 0.057(2) -0.019(2) -0.017(2) -0.013(2)
C96 0.054(2) 0.088(3) 0.057(2) -0.016(2) -0.007(2) 0.016(2)
C82 0.055(3) 0.165(6) 0.189(6) -0.114(5) -0.003(4) -0.005(3)
C83 0.064(3) 0.079(3) 0.089(3) -0.039(2) -0.029(2) 0.009(2)
C123 0.131(4) 0.063(3) 0.053(2) -0.008(2) -0.033(3) -0.004(3)
C112 0.252(8) 0.098(4) 0.083(4) 0.013(3) -0.025(5) -0.035(5)
C56 0.075(3) 0.072(3) 0.078(3) -0.018(2) -0.038(3) -0.006(2)
C122 0.169(6) 0.054(3) 0.129(5) -0.006(3) -0.030(4) -0.014(3)
C113 0.177(5) 0.037(2) 0.090(3) 0.002(2) -0.054(3) 0.013(3)
C52 0.086(4) 0.099(4) 0.111(4) 0.056(3) -0.051(3) -0.039(3)
C92 0.096(4) 0.423(13) 0.082(4) -0.118(6) 0.022(3) -0.107(6)
C126 0.175(6) 0.150(6) 0.103(5) -0.058(4) 0.008(4) 0.051(5)

loop_
_atom_type_symbol
_atom_type_description
_atom_type_scat_dispersion_real
_atom_type_scat_dispersion_imag
_atom_type_scat_source
C C 0.0033 0.0016 'International Tables Vol C Tables 4.2.6.8 and 6.1.1.4'
H H 0.0000 0.0000 'International Tables Vol C Tables 4.2.6.8 and 6.1.1.4'
N N 0.0061 0.0033 'International Tables Vol C Tables 4.2.6.8 and 6.1.1.4'
Fe Fe 0.3463 0.8444 'International Tables Vol C Tables 4.2.6.8 and 6.1.1.4'
Cl Cl 0.1484 0.1585 'International Tables Vol C Tables 4.2.6.8 and 6.1.1.4'

loop_
_geom_angle_atom_site_label_1
_geom_angle_atom_site_label_2
_geom_angle_atom_site_label_3
_geom_angle
_geom_angle_site_symmetry_1
_geom_angle_site_symmetry_3
_geom_angle_publ_flag
N12 Fe2 N22 94.48(10) . . ?
N12 Fe2 N18 106.53(10) . . ?
N22 Fe2 N18 104.41(9) . . ?
N12 Fe2 Cl2 126.73(8) . . ?
N22 Fe2 Cl2 119.77(7) . . ?
N18 Fe2 Cl2 102.82(7) . . ?
N21 Fe1 N11 93.51(10) . . ?
N21 Fe1 N14 105.75(10) . . ?
N11 Fe1 N14 104.32(10) . . ?
N21 Fe1 Cl1 127.15(7) . . ?
N11 Fe1 Cl1 120.06(8) . . ?
N14 Fe1 Cl1 103.72(7) . . ?
C45 N22 C17 120.5(2) . . ?
C45 N22 Fe2 123.1(2) . . ?
C17 N22 Fe2 116.27(17) . . ?
C41 N21 C13 119.5(2) . . ?
C41 N21 Fe1 123.1(2) . . ?
C13 N21 Fe1 117.41(18) . . ?
C58 N18 C18 116.1(3) . . ?
C58 N18 Fe2 126.0(2) . . ?
C18 N18 Fe2 117.7(2) . . ?
C14 N14 C54 115.9(3) . . ?
C14 N14 Fe1 118.3(2) . . ?
C54 N14 Fe1 125.6(2) . . ?
C21 N11 C12 120.7(3) . . ?
C21 N11 Fe1 123.8(2) . . ?
C12 N11 Fe1 115.2(2) . . ?
C25 N12 C16 119.5(2) . . ?
C25 N12 Fe2 123.2(2) . . ?
C16 N12 Fe2 117.18(18) . . ?
C45 C35 C25 130.1(3) . . ?
C45 C35 H35 114.9 . . ?
C25 C35 H35 114.9 . . ?
C57 C67 C17 118.9(3) . . ?
C57 C67 C107 119.4(3) . . ?
C17 C67 C107 121.7(3) . . ?
C67 C17 C27 120.8(3) . . ?
C67 C17 N22 118.4(3) . . ?
C27 C17 N22 120.7(3) . . ?
N22 C45 C35 123.4(3) . . ?
N22 C45 C55 120.0(3) . . ?
C35 C45 C55 116.6(3) . . ?
C21 C31 C41 129.5(3) . . ?
C21 C31 H31 115.2 . . ?
C41 C31 H31 115.2 . . ?
N12 C25 C35 123.4(3) . . ?
N12 C25 C15 120.4(3) . . ?
C35 C25 C15 116.2(3) . . ?
C23 C13 C63 120.6(3) . . ?
C23 C13 N21 121.3(3) . . ?
C63 C13 N21 118.1(3) . . ?
N14 C14 C24 123.9(3) . . ?
N14 C14 H14 118.1 . . ?
C24 C14 H14 118.1 . . ?
C37 C27 C17 117.9(3) . . ?
C37 C27 C77 118.9(3) . . ?
C17 C27 C77 123.2(3) . . ?
N18 C58 C48 123.6(3) . . ?
N18 C58 H58 118.2 . . ?
C48 C58 H58 118.2 . . ?
C18 C28 C38 120.2(3) . . ?
C18 C28 H28 119.9 . . ?
C38 C28 H28 119.9 . . ?
N18 C18 C28 124.0(3) . . ?
N18 C18 H18 118.0 . . ?
C28 C18 H18 118.0 . . ?
C45 C55 H55A 109.5 . . ?
C45 C55 H55B 109.5 . . ?
H55A C55 H55B 109.5 . . ?
C45 C55 H55C 109.5 . . ?
H55A C55 H55C 109.5 . . ?
H55B C55 H55C 109.5 . . ?
C41 C51 H51A 109.5 . . ?
C41 C51 H51B 109.5 . . ?
H51A C51 H51B 109.5 . . ?
C41 C51 H51C 109.5 . . ?
H51A C51 H51C 109.5 . . ?
H51B C51 H51C 109.5 . . ?
C44 C34 C24 116.0(3) . . ?
C44 C34 C64 123.9(3) . . ?
C24 C34 C64 120.1(3) . . ?
C127 C107 C117 108.9(3) . . ?
C127 C107 C67 113.5(3) . . ?
C117 C107 C67 110.6(3) . . ?
C127 C107 H107 107.9 . . ?
C117 C107 H107 107.9 . . ?
C67 C107 H107 107.9 . . ?
C26 C16 C056 121.2(3) . . ?
C26 C16 N12 120.4(3) . . ?
C056 C16 N12 118.3(3) . . ?
C36 C26 C16 117.3(3) . . ?
C36 C26 C76 119.2(3) . . ?
C16 C26 C76 123.4(3) . . ?
C54 C44 C34 120.7(3) . . ?
C54 C44 H44 119.7 . . ?
C34 C44 H44 119.7 . . ?
C14 C24 C34 120.1(3) . . ?
C14 C24 H24 120.0 . . ?
C34 C24 H24 120.0 . . ?
N11 C21 C31 123.3(3) . . ?
N11 C21 C11 120.1(3) . . ?
C31 C21 C11 116.6(3) . . ?
C53 C63 C13 117.9(3) . . ?
C53 C63 C103 120.9(3) . . ?
C13 C63 C103 121.2(3) . . ?
N21 C41 C31 123.9(3) . . ?
N21 C41 C51 120.0(3) . . ?
C31 C41 C51 116.1(3) . . ?
C47 C37 C27 122.0(3) . . ?
C47 C37 H37 119.0 . . ?
C27 C37 H37 119.0 . . ?
C78 C68 C38 108.4(3) . . ?
C78 C68 C88 110.3(3) . . ?
C38 C68 C88 108.7(3) . . ?
C78 C68 C98 109.2(3) . . ?
C38 C68 C98 112.3(3) . . ?
C88 C68 C98 107.9(3) . . ?
C92 C72 C22 112.1(6) . . ?
C92 C72 C82 110.6(5) . . ?
C22 C72 C82 112.3(3) . . ?
C92 C72 H72 107.2 . . ?
C22 C72 H72 107.2 . . ?
C82 C72 H72 107.2 . . ?
C47 C57 C67 121.5(3) . . ?
C47 C57 H57 119.3 . . ?
C67 C57 H57 119.3 . . ?
C43 C33 C23 121.4(4) . . ?
C43 C33 H33 119.3 . . ?
C23 C33 H33 119.3 . . ?
C26 C76 C96 111.5(3) . . ?
C26 C76 C86 111.7(3) . . ?
C96 C76 C86 110.1(3) . . ?
C26 C76 H76 107.8 . . ?
C96 C76 H76 107.8 . . ?
C86 C76 H76 107.8 . . ?
C84 C64 C94 111.9(4) . . ?
C84 C64 C74 107.8(3) . . ?
C94 C64 C74 107.5(3) . . ?
C84 C64 C34 108.8(3) . . ?
C94 C64 C34 108.8(3) . . ?
C74 C64 C34 112.1(3) . . ?
C58 C48 C38 120.8(3) . . ?
C58 C48 H48 119.6 . . ?
C38 C48 H48 119.6 . . ?
C33 C23 C13 118.3(3) . . ?
C33 C23 C73 118.9(3) . . ?
C13 C23 C73 122.8(3) . . ?
N14 C54 C44 123.4(3) . . ?
N14 C54 H54 118.3 . . ?
C44 C54 H54 118.3 . . ?
C52 C62 C12 118.2(5) . . ?
C52 C62 C102 119.6(5) . . ?
C12 C62 C102 122.2(3) . . ?
C63 C103 C123 111.8(3) . . ?
C63 C103 C113 113.1(3) . . ?
C123 C103 C113 109.9(3) . . ?
C63 C103 H103 107.2 . . ?
C123 C103 H103 107.2 . . ?
C113 C103 H103 107.2 . . ?
C21 C11 H11A 109.5 . . ?
C21 C11 H11B 109.5 . . ?
H11A C11 H11B 109.5 . . ?
C21 C11 H11C 109.5 . . ?
H11A C11 H11C 109.5 . . ?
H11B C11 H11C 109.5 . . ?
C23 C73 C83 110.6(3) . . ?
C23 C73 C93 111.8(3) . . ?
C83 C73 C93 110.9(3) . . ?
C23 C73 H73 107.8 . . ?
C83 C73 H73 107.8 . . ?
C93 C73 H73 107.8 . . ?
C48 C38 C28 115.3(3) . . ?
C48 C38 C68 123.8(3) . . ?
C28 C38 C68 120.9(3) . . ?
C57 C47 C37 119.0(3) . . ?
C57 C47 H47 120.5 . . ?
C37 C47 H47 120.5 . . ?
C27 C77 C97 111.4(3) . . ?
C27 C77 C87 112.5(3) . . ?
C97 C77 C87 109.2(3) . . ?
C27 C77 H77 107.9 . . ?
C97 C77 H77 107.9 . . ?
C87 C77 H77 107.9 . . ?
C43 C53 C63 121.9(3) . . ?
C43 C53 H53 119.0 . . ?
C63 C53 H53 119.0 . . ?
C25 C15 H15A 109.5 . . ?
C25 C15 H15B 109.5 . . ?
H15A C15 H15B 109.5 . . ?
C25 C15 H15C 109.5 . . ?
H15A C15 H15C 109.5 . . ?
H15B C15 H15C 109.5 . . ?
C68 C98 H98A 109.5 . . ?
C68 C98 H98B 109.5 . . ?
H98A C98 H98B 109.5 . . ?
C68 C98 H98C 109.5 . . ?
H98A C98 H98C 109.5 . . ?
H98B C98 H98C 109.5 . . ?
C62 C12 C22 121.8(4) . . ?
C62 C12 N11 118.1(4) . . ?
C22 C12 N11 119.9(4) . . ?
C76 C86 H86A 109.5 . . ?
C76 C86 H86B 109.5 . . ?
H86A C86 H86B 109.5 . . ?
C76 C86 H86C 109.5 . . ?
H86A C86 H86C 109.5 . . ?
H86B C86 H86C 109.5 . . ?
C56 C056 C16 118.2(3) . . ?
C56 C056 C106 119.9(4) . . ?
C16 C056 C106 121.9(3) . . ?
C107 C117 H11D 109.5 . . ?
C107 C117 H11E 109.5 . . ?
H11D C117 H11E 109.5 . . ?
C107 C117 H11F 109.5 . . ?
H11D C117 H11F 109.5 . . ?
H11E C117 H11F 109.5 . . ?
C64 C94 H94A 109.5 . . ?
C64 C94 H94B 109.5 . . ?
H94A C94 H94B 109.5 . . ?
C64 C94 H94C 109.5 . . ?
H94A C94 H94C 109.5 . . ?
H94B C94 H94C 109.5 . . ?
C107 C127 H12A 109.5 . . ?
C107 C127 H12B 109.5 . . ?
H12A C127 H12B 109.5 . . ?
C107 C127 H12C 109.5 . . ?
H12A C127 H12C 109.5 . . ?
H12B C127 H12C 109.5 . . ?
C53 C43 C33 119.9(4) . . ?
C53 C43 H43 120.1 . . ?
C33 C43 H43 120.1 . . ?
C46 C36 C26 122.0(4) . . ?
C46 C36 H36 119.0 . . ?
C26 C36 H36 119.0 . . ?
C32 C22 C12 117.7(5) . . ?
C32 C22 C72 119.4(5) . . ?
C12 C22 C72 122.9(4) . . ?
C77 C87 H87A 109.5 . . ?
C77 C87 H87B 109.5 . . ?
H87A C87 H87B 109.5 . . ?
C77 C87 H87C 109.5 . . ?
H87A C87 H87C 109.5 . . ?
H87B C87 H87C 109.5 . . ?
C52 C42 C32 121.8(5) . . ?
C52 C42 H42 119.1 . . ?
C32 C42 H42 119.1 . . ?
C56 C46 C36 119.6(4) . . ?
C56 C46 H46 120.2 . . ?
C36 C46 H46 120.2 . . ?
C106 C116 H11G 109.5 . . ?
C106 C116 H11H 109.5 . . ?
H11G C116 H11H 109.5 . . ?
C106 C116 H11I 109.5 . . ?
H11G C116 H11I 109.5 . . ?
H11H C116 H11I 109.5 . . ?
C64 C74 H74A 109.5 . . ?
C64 C74 H74B 109.5 . . ?
H74A C74 H74B 109.5 . . ?
C64 C74 H74C 109.5 . . ?
H74A C74 H74C 109.5 . . ?
H74B C74 H74C 109.5 . . ?
C68 C78 H78A 109.5 . . ?
C68 C78 H78B 109.5 . . ?
H78A C78 H78B 109.5 . . ?
C68 C78 H78C 109.5 . . ?
H78A C78 H78C 109.5 . . ?
H78B C78 H78C 109.5 . . ?
C62 C102 C122 113.3(4) . . ?
C62 C102 C112 110.8(5) . . ?
C122 C102 C112 109.7(4) . . ?
C62 C102 H102 107.6 . . ?
C122 C102 H102 107.6 . . ?
C112 C102 H102 107.6 . . ?
C64 C84 H84A 109.5 . . ?
C64 C84 H84B 109.5 . . ?
H84A C84 H84B 109.5 . . ?
C64 C84 H84C 109.5 . . ?
H84A C84 H84C 109.5 . . ?
H84B C84 H84C 109.5 . . ?
C77 C97 H97A 109.5 . . ?
C77 C97 H97B 109.5 . . ?
H97A C97 H97B 109.5 . . ?
C77 C97 H97C 109.5 . . ?
H97A C97 H97C 109.5 . . ?
H97B C97 H97C 109.5 . . ?
C126 C106 C116 111.5(4) . . ?
C126 C106 C056 110.7(4) . . ?
C116 C106 C056 113.2(4) . . ?
C126 C106 H106 107.1 . . ?
C116 C106 H106 107.1 . . ?
C056 C106 H106 107.1 . . ?
C42 C32 C22 120.1(5) . . ?
C42 C32 H32 120.0 . . ?
C22 C32 H32 120.0 . . ?
C73 C93 H93A 109.5 . . ?
C73 C93 H93B 109.5 . . ?
H93A C93 H93B 109.5 . . ?
C73 C93 H93C 109.5 . . ?
H93A C93 H93C 109.5 . . ?
H93B C93 H93C 109.5 . . ?
C68 C88 H88A 109.5 . . ?
C68 C88 H88B 109.5 . . ?
H88A C88 H88B 109.5 . . ?
C68 C88 H88C 109.5 . . ?
H88A C88 H88C 109.5 . . ?
H88B C88 H88C 109.5 . . ?
C76 C96 H96A 109.5 . . ?
C76 C96 H96B 109.5 . . ?
H96A C96 H96B 109.5 . . ?
C76 C96 H96C 109.5 . . ?
H96A C96 H96C 109.5 . . ?
H96B C96 H96C 109.5 . . ?
C72 C82 H82A 109.5 . . ?
C72 C82 H82B 109.5 . . ?
H82A C82 H82B 109.5 . . ?
C72 C82 H82C 109.5 . . ?
H82A C82 H82C 109.5 . . ?
H82B C82 H82C 109.5 . . ?
C73 C83 H83A 109.5 . . ?
C73 C83 H83B 109.5 . . ?
H83A C83 H83B 109.5 . . ?
C73 C83 H83C 109.5 . . ?
H83A C83 H83C 109.5 . . ?
H83B C83 H83C 109.5 . . ?
C103 C123 H12D 109.5 . . ?
C103 C123 H12E 109.5 . . ?
H12D C123 H12E 109.5 . . ?
C103 C123 H12F 109.5 . . ?
H12D C123 H12F 109.5 . . ?
H12E C123 H12F 109.5 . . ?
C102 C112 H11J 109.5 . . ?
C102 C112 H11K 109.5 . . ?
H11J C112 H11K 109.5 . . ?
C102 C112 H11L 109.5 . . ?
H11J C112 H11L 109.5 . . ?
H11K C112 H11L 109.5 . . ?
C46 C56 C056 121.7(4) . . ?
C46 C56 H56 119.2 . . ?
C056 C56 H56 119.2 . . ?
C102 C122 H12G 109.5 . . ?
C102 C122 H12H 109.5 . . ?
H12G C122 H12H 109.5 . . ?
C102 C122 H12I 109.5 . . ?
H12G C122 H12I 109.5 . . ?
H12H C122 H12I 109.5 . . ?
C103 C113 H11M 109.5 . . ?
C103 C113 H11N 109.5 . . ?
H11M C113 H11N 109.5 . . ?
C103 C113 H11O 109.5 . . ?
H11M C113 H11O 109.5 . . ?
H11N C113 H11O 109.5 . . ?
C42 C52 C62 120.4(5) . . ?
C42 C52 H52 119.8 . . ?
C62 C52 H52 119.8 . . ?
C72 C92 H92A 109.5 . . ?
C72 C92 H92B 109.5 . . ?
H92A C92 H92B 109.5 . . ?
C72 C92 H92C 109.5 . . ?
H92A C92 H92C 109.5 . . ?
H92B C92 H92C 109.5 . . ?
C106 C126 H12J 109.5 . . ?
C106 C126 H12K 109.5 . . ?
H12J C126 H12K 109.5 . . ?
C106 C126 H12L 109.5 . . ?
H12J C126 H12L 109.5 . . ?
H12K C126 H12L 109.5 . . ?
C2S C1S C1S 103.1(6) . 2_676 ?
C1S C2S C3S 101.3(7) . . ?

loop_
_geom_bond_atom_site_label_1
_geom_bond_atom_site_label_2
_geom_bond_distance
_geom_bond_site_symmetry_2
_geom_bond_publ_flag
Fe2 N12 2.004(2) . ?
Fe2 N22 2.007(2) . ?
Fe2 N18 2.106(2) . ?
Fe2 Cl2 2.2372(9) . ?
Fe1 N21 1.999(2) . ?
Fe1 N11 2.010(3) . ?
Fe1 N14 2.110(3) . ?
Fe1 Cl1 2.2376(10) . ?
N22 C45 1.331(4) . ?
N22 C17 1.438(4) . ?
N21 C41 1.338(3) . ?
N21 C13 1.453(4) . ?
N18 C58 1.332(4) . ?
N18 C18 1.338(4) . ?
N14 C14 1.344(4) . ?
N14 C54 1.346(4) . ?
N11 C21 1.325(4) . ?
N11 C12 1.433(4) . ?
N12 C25 1.328(4) . ?
N12 C16 1.454(4) . ?
C35 C45 1.393(4) . ?
C35 C25 1.408(4) . ?
C35 H35 0.9300 . ?
C67 C57 1.384(4) . ?
C67 C17 1.398(4) . ?
C67 C107 1.524(4) . ?
C17 C27 1.403(4) . ?
C45 C55 1.517(4) . ?
C31 C21 1.393(4) . ?
C31 C41 1.394(4) . ?
C31 H31 0.9300 . ?
C25 C15 1.518(4) . ?
C13 C23 1.401(4) . ?
C13 C63 1.407(4) . ?
C14 C24 1.371(4) . ?
C14 H14 0.9300 . ?
C27 C37 1.389(4) . ?
C27 C77 1.507(4) . ?
C58 C48 1.380(4) . ?
C58 H58 0.9300 . ?
C28 C18 1.373(4) . ?
C28 C38 1.399(4) . ?
C28 H28 0.9300 . ?
C18 H18 0.9300 . ?
C55 H55A 0.9600 . ?
C55 H55B 0.9600 . ?
C55 H55C 0.9600 . ?
C51 C41 1.517(4) . ?
C51 H51A 0.9600 . ?
C51 H51B 0.9600 . ?
C51 H51C 0.9600 . ?
C34 C44 1.378(4) . ?
C34 C24 1.398(4) . ?
C34 C64 1.534(4) . ?
C107 C127 1.508(4) . ?
C107 C117 1.510(5) . ?
C107 H107 0.9800 . ?
C16 C26 1.396(4) . ?
C16 C056 1.405(4) . ?
C26 C36 1.392(5) . ?
C26 C76 1.512(5) . ?
C44 C54 1.377(4) . ?
C44 H44 0.9300 . ?
C24 H24 0.9300 . ?
C21 C11 1.518(4) . ?
C63 C53 1.389(5) . ?
C63 C103 1.514(5) . ?
C37 C47 1.383(5) . ?
C37 H37 0.9300 . ?
C68 C78 1.521(5) . ?
C68 C38 1.524(4) . ?
C68 C88 1.529(5) . ?
C68 C98 1.535(5) . ?
C72 C92 1.519(6) . ?
C72 C22 1.525(7) . ?
C72 C82 1.549(8) . ?
C72 H72 0.9800 . ?
C57 C47 1.374(5) . ?
C57 H57 0.9300 . ?
C33 C43 1.365(5) . ?
C33 C23 1.393(5) . ?
C33 H33 0.9300 . ?
C76 C96 1.519(5) . ?
C76 C86 1.539(5) . ?
C76 H76 0.9800 . ?
C64 C84 1.510(5) . ?
C64 C94 1.520(5) . ?
C64 C74 1.527(5) . ?
C48 C38 1.387(4) . ?
C48 H48 0.9300 . ?
C23 C73 1.519(4) . ?
C54 H54 0.9300 . ?
C62 C52 1.396(6) . ?
C62 C12 1.398(5) . ?
C62 C102 1.520(6) . ?
C103 C123 1.524(5) . ?
C103 C113 1.538(5) . ?
C103 H103 0.9800 . ?
C11 H11A 0.9600 . ?
C11 H11B 0.9600 . ?
C11 H11C 0.9600 . ?
C73 C83 1.527(5) . ?
C73 C93 1.541(5) . ?
C73 H73 0.9800 . ?
C47 H47 0.9300 . ?
C77 C97 1.521(5) . ?
C77 C87 1.540(5) . ?
C77 H77 0.9800 . ?
C53 C43 1.364(5) . ?
C53 H53 0.9300 . ?
C15 H15A 0.9600 . ?
C15 H15B 0.9600 . ?
C15 H15C 0.9600 . ?
C98 H98A 0.9600 . ?
C98 H98B 0.9600 . ?
C98 H98C 0.9600 . ?
C12 C22 1.410(5) . ?
C86 H86A 0.9600 . ?
C86 H86B 0.9600 . ?
C86 H86C 0.9600 . ?
C056 C56 1.379(5) . ?
C056 C106 1.522(5) . ?
C117 H11D 0.9600 . ?
C117 H11E 0.9600 . ?
C117 H11F 0.9600 . ?
C94 H94A 0.9600 . ?
C94 H94B 0.9600 . ?
C94 H94C 0.9600 . ?
C127 H12A 0.9600 . ?
C127 H12B 0.9600 . ?
C127 H12C 0.9600 . ?
C43 H43 0.9300 . ?
C36 C46 1.370(5) . ?
C36 H36 0.9300 . ?
C22 C32 1.393(6) . ?
C87 H87A 0.9600 . ?
C87 H87B 0.9600 . ?
C87 H87C 0.9600 . ?
C42 C52 1.359(7) . ?
C42 C32 1.386(7) . ?
C42 H42 0.9300 . ?
C46 C56 1.364(5) . ?
C46 H46 0.9300 . ?
C116 C106 1.518(6) . ?
C116 H11G 0.9600 . ?
C116 H11H 0.9600 . ?
C116 H11I 0.9600 . ?
C74 H74A 0.9600 . ?
C74 H74B 0.9600 . ?
C74 H74C 0.9600 . ?
C78 H78A 0.9600 . ?
C78 H78B 0.9600 . ?
C78 H78C 0.9600 . ?
C102 C122 1.522(6) . ?
C102 C112 1.553(7) . ?
C102 H102 0.9800 . ?
C84 H84A 0.9600 . ?
C84 H84B 0.9600 . ?
C84 H84C 0.9600 . ?
C97 H97A 0.9600 . ?
C97 H97B 0.9600 . ?
C97 H97C 0.9600 . ?
C106 C126 1.508(7) . ?
C106 H106 0.9800 . ?
C32 H32 0.9300 . ?
C93 H93A 0.9600 . ?
C93 H93B 0.9600 . ?
C93 H93C 0.9600 . ?
C88 H88A 0.9600 . ?
C88 H88B 0.9600 . ?
C88 H88C 0.9600 . ?
C96 H96A 0.9600 . ?
C96 H96B 0.9600 . ?
C96 H96C 0.9600 . ?
C82 H82A 0.9600 . ?
C82 H82B 0.9600 . ?
C82 H82C 0.9600 . ?
C83 H83A 0.9600 . ?
C83 H83B 0.9600 . ?
C83 H83C 0.9600 . ?
C123 H12D 0.9600 . ?
C123 H12E 0.9600 . ?
C123 H12F 0.9600 . ?
C112 H11J 0.9600 . ?
C112 H11K 0.9600 . ?
C112 H11L 0.9600 . ?
C56 H56 0.9300 . ?
C122 H12G 0.9600 . ?
C122 H12H 0.9600 . ?
C122 H12I 0.9600 . ?
C113 H11M 0.9600 . ?
C113 H11N 0.9600 . ?
C113 H11O 0.9600 . ?
C52 H52 0.9300 . ?
C92 H92A 0.9600 . ?
C92 H92B 0.9600 . ?
C92 H92C 0.9600 . ?
C126 H12J 0.9600 . ?
C126 H12K 0.9600 . ?
C126 H12L 0.9600 . ?
C1S C2S 1.397(7) . ?
C1S C1S 1.407(8) 2_676 ?
C2S C3S 1.447(13) . ?
